data_7209959
loop_
_publ_author_name
'Bia\/lo\'nska, Agata'
'Ciunik, Zbigniew'

_publ_section_title
;
 Solid solutions of quasi-isomorphous diastereomeric salts -- kinetics
 versus thermodynamics
;
_journal_issue 28
_journal_name_full CrystEngComm
_journal_page_first 5681
_journal_paper_doi 10.1039/c3ce40512e
_journal_volume 15
_journal_year 2013
_chemical_absolute_configuration rm
_chemical_formula_moiety 'C23 H26 N2 O4, C3 H8 O2, 0.19(H2 O)'
_chemical_formula_sum 'C26 H34.38 N2 O6.19'
_chemical_formula_weight 473.93
_chemical_name_systematic
;
brucine propan-1,2-diol solvate 0.19-hydrate
;
_space_group_IT_number 19
_symmetry_cell_setting orthorhombic
_symmetry_space_group_name_Hall 'P 2ac 2ab'
_symmetry_space_group_name_H-M 'P 21 21 21'
_atom_sites_solution_hydrogens geom
_atom_sites_solution_primary direct
_atom_sites_solution_secondary difmap
_audit_creation_method SHELXL-97
_cell_angle_alpha 90.00
_cell_angle_beta 90.00
_cell_angle_gamma 90.00
_cell_formula_units_Z 4
_cell_length_a 12.470(3)
_cell_length_b 13.622(3)
_cell_length_c 14.178(4)
_cell_measurement_reflns_used 2975
_cell_measurement_temperature 293(2)
_cell_measurement_theta_max 28.8005
_cell_measurement_theta_min 2.8675
_cell_volume 2408.4(10)
_computing_cell_refinement
;
CrysAlisPro, Agilent Technologies,
Version 1.171.36.21t (release 14-08-2012 CrysAlis171 .NET)
(compiled Aug 14 2012,18:12:40)
;
_computing_data_collection
;
CrysAlisPro, Agilent Technologies,
Version 1.171.36.21t (release 14-08-2012 CrysAlis171 .NET)
(compiled Aug 14 2012,18:12:40)
;
_computing_data_reduction
;
CrysAlisPro, Agilent Technologies,
Version 1.171.36.21t (release 14-08-2012 CrysAlis171 .NET)
(compiled Aug 14 2012,18:12:40)
;
_computing_structure_refinement
;
SHELXL-97 (Sheldrick, G. M. (2008). <i>Acta Cryst.</i> <b>A64</b>, 112-122.)
;
_computing_structure_solution
;
SIR2004 (Burla, M. C., Caliandro, R., Camalli, M., Carrozzini, B.,
Cascarano, G. L., De Caro, L., Giacovazzo, C., Polidori G.,
Spagna, R., J. Appl. Cryst. 2005. 38, 381-388.)
;
_diffrn_ambient_temperature 293(2)
_diffrn_measured_fraction_theta_full 0.983
_diffrn_measured_fraction_theta_max 0.983
_diffrn_measurement_device_type 'Xcalibur, Ruby'
_diffrn_measurement_method '\w scans'
_diffrn_radiation_monochromator graphite
_diffrn_radiation_source 'fine-focus sealed tube'
_diffrn_radiation_type MoK\a
_diffrn_radiation_wavelength 0.71073
_diffrn_reflns_av_R_equivalents 0.0262
_diffrn_reflns_av_sigmaI/netI 0.0328
_diffrn_reflns_limit_h_max 15
_diffrn_reflns_limit_h_min -10
_diffrn_reflns_limit_k_max 17
_diffrn_reflns_limit_k_min -9
_diffrn_reflns_limit_l_max 18
_diffrn_reflns_limit_l_min -11
_diffrn_reflns_number 7918
_diffrn_reflns_theta_full 26.99
_diffrn_reflns_theta_max 26.99
_diffrn_reflns_theta_min 2.87
_diffrn_standards_number 0
_exptl_absorpt_coefficient_mu 0.093
_exptl_absorpt_correction_type none
_exptl_crystal_colour colorless
_exptl_crystal_density_diffrn 1.307
_exptl_crystal_density_method 'not measured'
_exptl_crystal_description needle
_exptl_crystal_F_000 1016
_exptl_crystal_size_max 0.38
_exptl_crystal_size_mid 0.05
_exptl_crystal_size_min 0.04
_refine_diff_density_max 0.321
_refine_diff_density_min -0.369
_refine_diff_density_rms 0.047
_refine_ls_extinction_coef 0.0045(19)
_refine_ls_extinction_expression Fc^*^=kFc[1+0.001xFc^2^\l^3^/sin(2\q)]^-1/4^
_refine_ls_extinction_method SHELXL
_refine_ls_goodness_of_fit_ref 1.034
_refine_ls_hydrogen_treatment constr
_refine_ls_matrix_type full
_refine_ls_number_parameters 433
_refine_ls_number_reflns 2914
_refine_ls_number_restraints 519
_refine_ls_restrained_S_all 0.976
_refine_ls_R_factor_all 0.0778
_refine_ls_R_factor_gt 0.0588
_refine_ls_shift/su_max 0.000
_refine_ls_shift/su_mean 0.000
_refine_ls_structure_factor_coef Fsqd
_refine_ls_weighting_details 'calc w=1/[\s^2^(Fo^2^)+(0.1159P)^2^+0.4196P] where P=(Fo^2^+2Fc^2^)/3'
_refine_ls_weighting_scheme calc
_refine_ls_wR_factor_gt 0.1624
_refine_ls_wR_factor_ref 0.1797
_reflns_number_gt 2261
_reflns_number_total 2914
_reflns_threshold_expression >2sigma(I)
_cod_data_source_file c3ce40512e.txt
_cod_data_source_block b/12pr
_cod_database_code 7209959

loop_
_symmetry_equiv_pos_as_xyz
'x, y, z'
'-x+1/2, -y, z+1/2'
'-x, y+1/2, -z+1/2'
'x+1/2, -y+1/2, -z'

loop_
_atom_site_label
_atom_site_type_symbol
_atom_site_fract_x
_atom_site_fract_y
_atom_site_fract_z
_atom_site_U_iso_or_equiv
_atom_site_adp_type
_atom_site_occupancy
_atom_site_symmetry_multiplicity
_atom_site_calc_flag
_atom_site_refinement_flags
_atom_site_disorder_assembly
_atom_site_disorder_group
O1 O 0.4337(2) -0.1150(2) 0.1402(2) 0.0613(8) Uani 1 1 d . . .
O2 O 1.0233(2) -0.45559(19) 0.1234(2) 0.0600(8) Uani 1 1 d . . .
O3 O 1.13166(19) -0.2949(2) 0.1408(2) 0.0535(7) Uani 1 1 d . . .
O4 O 0.6213(2) -0.40981(19) 0.1004(3) 0.0613(8) Uani 1 1 d . . .
N1 N 0.6927(2) -0.2567(2) 0.0926(2) 0.0368(6) Uani 1 1 d . . .
N2 N 0.7689(3) 0.0725(2) 0.1164(2) 0.0468(8) Uani 1 1 d . . .
C1 C 0.8534(3) -0.3693(3) 0.1040(3) 0.0424(8) Uani 1 1 d . . .
H1A H 0.8143 -0.4269 0.0962 0.051 Uiso 1 1 calc R . .
C2 C 0.9637(3) -0.3712(3) 0.1181(3) 0.0433(8) Uani 1 1 d . . .
C3 C 1.0235(3) -0.2834(3) 0.1289(3) 0.0414(8) Uani 1 1 d . . .
C4 C 0.9711(3) -0.1946(3) 0.1257(2) 0.0388(8) Uani 1 1 d . . .
H4A H 1.0096 -0.1366 0.1325 0.047 Uiso 1 1 calc R . .
C5 C 0.8604(3) -0.1915(2) 0.1122(2) 0.0353(7) Uani 1 1 d . . .
C6 C 0.8039(3) -0.2779(3) 0.1021(2) 0.0377(7) Uani 1 1 d . . .
C7 C 0.7888(2) -0.1036(2) 0.1004(2) 0.0337(7) Uani 1 1 d . . .
C8 C 0.6749(2) -0.1495(2) 0.1082(2) 0.0326(7) Uani 1 1 d . . .
H8A H 0.6288 -0.1232 0.0583 0.039 Uiso 1 1 calc R . .
C9 C 0.6102(3) -0.3206(3) 0.1068(3) 0.0429(8) Uani 1 1 d . . .
C10 C 0.5034(3) -0.2734(3) 0.1291(3) 0.0461(9) Uani 1 1 d . . .
H10A H 0.4593 -0.3221 0.1604 0.055 Uiso 1 1 calc R . .
H10B H 0.4688 -0.2577 0.0697 0.055 Uiso 1 1 calc R . .
C11 C 0.5028(3) -0.1802(3) 0.1900(3) 0.0494(9) Uani 1 1 d . . .
H11A H 0.4714 -0.1953 0.2517 0.059 Uiso 1 1 calc R . .
C12 C 0.4093(3) -0.0254(4) 0.1888(5) 0.0788(16) Uani 1 1 d . . .
H12A H 0.4099 -0.0369 0.2563 0.095 Uiso 1 1 calc R . .
H12B H 0.3381 -0.0033 0.1712 0.095 Uiso 1 1 calc R . .
C13 C 0.4900(4) 0.0527(4) 0.1647(4) 0.0689(13) Uani 1 1 d . . .
H13A H 0.4678 0.1072 0.1304 0.083 Uiso 1 1 calc R . .
C14 C 0.5914(3) 0.0460(3) 0.1908(3) 0.0526(10) Uani 1 1 d . . .
C15 C 0.6753(3) 0.1195(3) 0.1638(3) 0.0571(10) Uani 1 1 d . . .
H15A H 0.6440 0.1678 0.1216 0.068 Uiso 1 1 calc R . .
H15B H 0.6998 0.1536 0.2199 0.068 Uiso 1 1 calc R . .
C16 C 0.7448(4) 0.0437(3) 0.0187(3) 0.0479(9) Uani 1 1 d . . .
H16A H 0.7711 0.0927 -0.0252 0.057 Uiso 1 1 calc R . .
H16B H 0.6681 0.0362 0.0098 0.057 Uiso 1 1 calc R . .
C17 C 0.8020(3) -0.0535(3) 0.0039(2) 0.0390(8) Uani 1 1 d . . .
H17A H 0.8770 -0.0437 -0.0115 0.047 Uiso 1 1 calc R . .
H17B H 0.7683 -0.0916 -0.0458 0.047 Uiso 1 1 calc R . .
C18 C 0.6179(3) -0.1407(3) 0.2037(2) 0.0409(8) Uani 1 1 d . . .
H18A H 0.6536 -0.1878 0.2454 0.049 Uiso 1 1 calc R . .
C19 C 0.6340(3) -0.0404(3) 0.2495(3) 0.0468(9) Uani 1 1 d . . .
H19A H 0.5988 -0.0401 0.3113 0.056 Uiso 1 1 calc R . .
C20 C 0.7550(3) -0.0281(3) 0.2635(3) 0.0491(10) Uani 1 1 d . . .
H20A H 0.7691 0.0295 0.3018 0.059 Uiso 1 1 calc R . .
H20B H 0.7840 -0.0850 0.2958 0.059 Uiso 1 1 calc R . .
C21 C 0.8079(3) -0.0169(3) 0.1681(2) 0.0399(8) Uani 1 1 d . . .
H21A H 0.8854 -0.0102 0.1779 0.048 Uiso 1 1 calc R . .
C22 C 0.9677(4) -0.5455(3) 0.1192(5) 0.0766(16) Uani 1 1 d . . .
H22A H 1.0180 -0.5988 0.1229 0.115 Uiso 1 1 calc R . .
H22B H 0.9290 -0.5495 0.0608 0.115 Uiso 1 1 calc R . .
H22C H 0.9183 -0.5496 0.1710 0.115 Uiso 1 1 calc R . .
C23 C 1.1931(3) -0.2076(3) 0.1507(4) 0.0577(11) Uani 1 1 d . . .
H23A H 1.2673 -0.2243 0.1589 0.086 Uiso 1 1 calc R . .
H23B H 1.1685 -0.1716 0.2048 0.086 Uiso 1 1 calc R . .
H23C H 1.1850 -0.1679 0.0952 0.086 Uiso 1 1 calc R . .
O51 O 0.9357(10) 0.2128(11) 0.1129(10) 0.116(3) Uani 0.469(8) 1 d PDU A 1
H51 H 0.8816 0.1802 0.1027 0.174 Uiso 0.469(8) 1 calc PR A 1
C241 C 1.0080(13) 0.2058(14) 0.0321(12) 0.138(3) Uani 0.469(8) 1 d PDU A 1
H24A H 1.0422 0.2690 0.0229 0.166 Uiso 0.469(8) 1 calc PR A 1
H24B H 0.9658 0.1919 -0.0238 0.166 Uiso 0.469(8) 1 calc PR A 1
C251 C 1.0942(10) 0.1282(10) 0.0412(10) 0.138(3) Uani 0.469(8) 1 d PDU A 1
H25C H 1.0503 0.0717 0.0289 0.166 Uiso 0.277(9) 1 d PR B 1
H25B H 1.1217 0.1306 -0.0220 0.166 Uiso 0.193(9) 1 d PR C 1
O61 O 1.0603(19) 0.0265(11) 0.051(2) 0.133(4) Uani 0.193(9) 1 d PDU A 1
H61A H 1.0811 -0.0038 0.0041 0.200 Uiso 0.193(9) 1 d PR C 1
C261 C 1.180(2) 0.166(2) 0.108(3) 0.137(3) Uani 0.193(9) 1 d PDU A 1
H26D H 1.2232 0.2050 0.0669 0.206 Uiso 0.193(9) 1 d PR C 1
H26E H 1.1573 0.2043 0.1611 0.206 Uiso 0.193(9) 1 d PR C 1
H26F H 1.2202 0.1102 0.1295 0.206 Uiso 0.193(9) 1 d PR C 1
O62 O 1.1773(15) 0.1246(16) -0.0306(13) 0.137(3) Uani 0.277(9) 1 d PDU A 1
H62 H 1.1633 0.0645 -0.0498 0.205 Uiso 0.277(9) 1 d PR B 1
C262 C 1.129(2) 0.123(2) 0.1434(11) 0.138(3) Uani 0.277(9) 1 d PDU A 1
H26J H 1.0748 0.0824 0.1719 0.207 Uiso 0.277(9) 1 d PR B 1
H26K H 1.1967 0.0899 0.1457 0.207 Uiso 0.277(9) 1 d PR B 1
H26L H 1.1337 0.1839 0.1772 0.207 Uiso 0.277(9) 1 d PR B 1
O1W O 0.849(2) 0.2725(19) 0.084(2) 0.113(4) Uani 0.186(4) 1 d PU D 2
H11W H 0.8232 0.2129 0.0924 0.169 Uiso 0.186(4) 1 d PR D 2
H12W H 0.7939 0.3080 0.0658 0.169 Uiso 0.186(4) 1 d PR D 2
O56 O 1.2996(19) 0.215(3) 0.066(3) 0.151(6) Uani 0.186(4) 1 d PDU D 2
H56A H 1.3319 0.2318 0.0184 0.226 Uiso 0.186(4) 1 calc PR D 2
O66 O 1.046(2) 0.176(2) 0.1237(19) 0.133(3) Uani 0.186(4) 1 d PDU D 2
H66 H 1.0087 0.2253 0.1238 0.200 Uiso 0.186(4) 1 calc PR D 2
C246 C 1.2228(19) 0.138(2) 0.042(3) 0.140(3) Uani 0.186(4) 1 d PDU D 2
H24E H 1.2279 0.0862 0.0884 0.168 Uiso 0.186(4) 1 calc PR D 2
H24F H 1.2430 0.1102 -0.0187 0.168 Uiso 0.186(4) 1 calc PR D 2
C256 C 1.1072(19) 0.171(2) 0.0360(19) 0.138(3) Uani 0.186(4) 1 d PDU D 2
H25A H 1.1123 0.2400 0.0159 0.166 Uiso 0.186(4) 1 calc PR D 2
C266 C 1.055(3) 0.120(4) -0.047(2) 0.137(4) Uani 0.186(4) 1 d PDU D 2
H26A H 1.1012 0.1248 -0.1012 0.206 Uiso 0.186(4) 1 calc PR D 2
H26B H 0.9877 0.1513 -0.0610 0.206 Uiso 0.186(4) 1 calc PR D 2
H26C H 1.0430 0.0525 -0.0320 0.206 Uiso 0.186(4) 1 calc PR D 2
O53 O 0.9380(14) 0.2091(17) 0.0748(14) 0.122(3) Uani 0.344(8) 1 d PDU E 3
H53B H 0.8844 0.1747 0.0804 0.183 Uiso 0.344(8) 1 calc PR E 3
O63 O 1.1908(13) 0.0580(13) 0.0256(13) 0.144(3) Uani 0.344(8) 1 d PDU E 3
H63A H 1.1585 0.0159 -0.0044 0.216 Uiso 0.344(8) 1 calc PR E 3
C243 C 1.0184(14) 0.1568(19) 0.0194(13) 0.135(3) Uani 0.344(8) 1 d PDU E 3
H24C H 1.0440 0.2001 -0.0300 0.162 Uiso 0.344(8) 1 calc PR E 3
H24D H 0.9843 0.1011 -0.0108 0.162 Uiso 0.344(8) 1 calc PR E 3
C253 C 1.1140(12) 0.1202(13) 0.0751(11) 0.137(3) Uani 0.344(8) 1 d PDU E 3
H25D H 1.0825 0.0765 0.1225 0.164 Uiso 0.344(8) 1 calc PR E 3
C263 C 1.1585(19) 0.2047(17) 0.1324(17) 0.135(3) Uani 0.344(8) 1 d PDU E 3
H26G H 1.1727 0.1829 0.1955 0.203 Uiso 0.344(8) 1 calc PR E 3
H26H H 1.1070 0.2571 0.1338 0.203 Uiso 0.344(8) 1 calc PR E 3
H26I H 1.2237 0.2276 0.1040 0.203 Uiso 0.344(8) 1 calc PR E 3

loop_
_atom_site_aniso_label
_atom_site_aniso_U_11
_atom_site_aniso_U_22
_atom_site_aniso_U_33
_atom_site_aniso_U_23
_atom_site_aniso_U_13
_atom_site_aniso_U_12
O1 0.0376(13) 0.0635(17) 0.083(2) -0.0173(16) -0.0091(14) 0.0051(13)
O2 0.0453(14) 0.0428(13) 0.092(2) 0.0016(15) -0.0071(16) 0.0077(12)
O3 0.0346(13) 0.0547(15) 0.0712(18) 0.0035(14) -0.0012(13) 0.0044(12)
O4 0.0534(15) 0.0400(14) 0.091(2) -0.0048(15) 0.0078(17) -0.0072(12)
N1 0.0363(14) 0.0362(14) 0.0380(14) -0.0032(12) -0.0008(13) -0.0012(12)
N2 0.0511(17) 0.0373(15) 0.0518(18) -0.0053(14) -0.0021(15) -0.0009(14)
C1 0.0419(18) 0.0332(16) 0.052(2) -0.0008(16) 0.0000(17) -0.0022(15)
C2 0.0390(18) 0.0406(18) 0.050(2) 0.0051(17) 0.0011(16) 0.0033(15)
C3 0.0332(17) 0.0464(19) 0.0445(18) -0.0005(16) -0.0003(15) 0.0020(15)
C4 0.0353(16) 0.0417(17) 0.0395(17) -0.0023(15) -0.0003(14) -0.0068(15)
C5 0.0356(16) 0.0370(16) 0.0333(16) 0.0013(14) -0.0008(14) -0.0024(14)
C6 0.0358(16) 0.0440(18) 0.0333(16) -0.0016(15) 0.0028(15) -0.0007(14)
C7 0.0295(14) 0.0363(16) 0.0353(16) -0.0031(14) -0.0007(13) -0.0020(13)
C8 0.0316(15) 0.0339(15) 0.0324(15) -0.0022(13) -0.0024(13) -0.0033(13)
C9 0.0383(17) 0.0431(18) 0.0471(19) -0.0011(17) -0.0021(16) -0.0102(15)
C10 0.0373(18) 0.051(2) 0.050(2) 0.0028(17) 0.0038(16) -0.0142(16)
C11 0.0361(17) 0.063(2) 0.049(2) -0.0062(18) 0.0069(17) -0.0122(18)
C12 0.037(2) 0.074(3) 0.126(5) -0.034(3) 0.008(3) 0.005(2)
C13 0.052(2) 0.059(2) 0.096(4) -0.022(3) -0.005(2) 0.016(2)
C14 0.046(2) 0.051(2) 0.061(2) -0.0250(19) 0.0071(19) 0.0009(18)
C15 0.058(2) 0.048(2) 0.065(2) -0.014(2) -0.002(2) 0.005(2)
C16 0.059(2) 0.0375(17) 0.048(2) 0.0006(16) -0.0045(19) -0.0004(18)
C17 0.0410(18) 0.0401(16) 0.0360(16) 0.0017(14) 0.0026(15) -0.0056(15)
C18 0.0357(17) 0.0519(19) 0.0350(16) -0.0066(15) 0.0036(15) -0.0050(16)
C19 0.044(2) 0.059(2) 0.0367(17) -0.0147(17) 0.0054(16) -0.0075(18)
C20 0.048(2) 0.060(2) 0.0397(18) -0.0153(17) -0.0045(17) -0.004(2)
C21 0.0361(17) 0.0410(17) 0.0426(18) -0.0026(15) -0.0043(15) -0.0054(15)
C22 0.065(3) 0.0368(19) 0.128(5) 0.003(3) -0.005(3) 0.007(2)
C23 0.0330(18) 0.061(2) 0.079(3) -0.002(2) -0.005(2) -0.0035(19)
O51 0.118(4) 0.096(4) 0.135(5) -0.014(5) 0.014(5) -0.034(4)
C241 0.137(5) 0.127(4) 0.151(5) -0.008(4) 0.007(4) -0.011(4)
C251 0.141(4) 0.128(4) 0.147(4) -0.007(3) 0.007(3) -0.006(3)
O61 0.138(7) 0.123(7) 0.139(7) -0.011(6) 0.009(6) -0.008(6)
C261 0.138(5) 0.130(5) 0.144(5) -0.005(4) 0.004(4) -0.006(4)
O62 0.138(5) 0.129(5) 0.144(5) -0.006(4) 0.010(4) -0.001(4)
C262 0.140(5) 0.131(5) 0.143(5) -0.005(4) 0.004(4) -0.006(4)
O1W 0.113(6) 0.097(6) 0.128(7) -0.011(6) 0.009(6) -0.024(6)
O56 0.153(8) 0.144(8) 0.156(9) -0.003(7) -0.001(7) -0.006(7)
O66 0.134(4) 0.123(4) 0.142(4) -0.007(4) 0.006(4) -0.012(4)
C246 0.141(5) 0.133(5) 0.147(5) -0.006(4) 0.004(4) -0.005(4)
C256 0.140(4) 0.130(4) 0.145(4) -0.006(4) 0.005(4) -0.005(4)
C266 0.138(6) 0.130(5) 0.143(6) -0.005(5) 0.004(5) -0.004(5)
O53 0.121(5) 0.108(4) 0.138(5) -0.010(5) 0.015(5) -0.023(4)
O63 0.141(5) 0.141(5) 0.150(5) -0.015(5) -0.001(5) -0.002(5)
C243 0.135(4) 0.125(4) 0.144(5) -0.007(4) 0.004(4) -0.012(4)
C253 0.139(4) 0.128(4) 0.142(4) -0.007(4) 0.003(4) -0.007(4)
C263 0.137(5) 0.128(5) 0.141(5) -0.007(5) 0.002(5) -0.010(5)

loop_
_atom_type_symbol
_atom_type_description
_atom_type_scat_dispersion_real
_atom_type_scat_dispersion_imag
_atom_type_scat_source
C C 0.0033 0.0000 'International Tables Vol C Tables 4.2.6.8 and 6.1.1.4'
H H 0.0000 0.0000 'International Tables Vol C Tables 4.2.6.8 and 6.1.1.4'
N N 0.0061 0.0000 'International Tables Vol C Tables 4.2.6.8 and 6.1.1.4'
O O 0.0106 0.0000 'International Tables Vol C Tables 4.2.6.8 and 6.1.1.4'

loop_
_geom_angle_atom_site_label_1
_geom_angle_atom_site_label_2
_geom_angle_atom_site_label_3
_geom_angle
C11 O1 C12 114.9(4)
C2 O2 C22 117.4(3)
C3 O3 C23 116.6(3)
C9 N1 C6 126.3(3)
C9 N1 C8 119.4(3)
C6 N1 C8 109.2(3)
C16 N2 C15 112.3(3)
C16 N2 C21 108.0(3)
C15 N2 C21 112.5(3)
C2 C1 C6 117.3(3)
C2 C1 H1A 121.4
C6 C1 H1A 121.4
O2 C2 C1 124.0(3)
O2 C2 C3 114.6(3)
C1 C2 C3 121.3(3)
O3 C3 C4 125.0(3)
O3 C3 C2 115.8(3)
C4 C3 C2 119.3(3)
C3 C4 C5 120.1(3)
C3 C4 H4A 119.9
C5 C4 H4A 119.9
C6 C5 C4 119.6(3)
C6 C5 C7 111.4(3)
C4 C5 C7 128.9(3)
C5 C6 C1 122.4(3)
C5 C6 N1 109.6(3)
C1 C6 N1 128.0(3)
C5 C7 C17 112.9(3)
C5 C7 C21 116.7(3)
C17 C7 C21 101.5(3)
C5 C7 C8 102.3(2)
C17 C7 C8 109.8(3)
C21 C7 C8 113.9(3)
N1 C8 C18 106.0(3)
N1 C8 C7 104.3(2)
C18 C8 C7 117.1(3)
N1 C8 H8A 109.7
C18 C8 H8A 109.7
C7 C8 H8A 109.7
O4 C9 N1 122.5(3)
O4 C9 C10 122.4(3)
N1 C9 C10 115.1(3)
C9 C10 C11 118.3(3)
C9 C10 H10A 107.7
C11 C10 H10A 107.7
C9 C10 H10B 107.7
C11 C10 H10B 107.7
H10A C10 H10B 107.1
O1 C11 C10 103.8(3)
O1 C11 C18 114.0(3)
C10 C11 C18 110.7(3)
O1 C11 H11A 109.4
C10 C11 H11A 109.4
C18 C11 H11A 109.4
O1 C12 C13 110.5(4)
O1 C12 H12A 109.5
C13 C12 H12A 109.5
O1 C12 H12B 109.5
C13 C12 H12B 109.5
H12A C12 H12B 108.1
C14 C13 C12 121.9(5)
C14 C13 H13A 119.0
C12 C13 H13A 119.0
C13 C14 C15 123.4(5)
C13 C14 C19 122.3(4)
C15 C14 C19 114.2(3)
N2 C15 C14 112.0(3)
N2 C15 H15A 109.2
C14 C15 H15A 109.2
N2 C15 H15B 109.2
C14 C15 H15B 109.2
H15A C15 H15B 107.9
N2 C16 C17 105.5(3)
N2 C16 H16A 110.6
C17 C16 H16A 110.6
N2 C16 H16B 110.6
C17 C16 H16B 110.6
H16A C16 H16B 108.8
C16 C17 C7 102.3(3)
C16 C17 H17A 111.3
C7 C17 H17A 111.3
C16 C17 H17B 111.3
C7 C17 H17B 111.3
H17A C17 H17B 109.2
C19 C18 C8 112.6(3)
C19 C18 C11 119.2(3)
C8 C18 C11 107.0(3)
C19 C18 H18A 105.6
C8 C18 H18A 105.6
C11 C18 H18A 105.6
C18 C19 C20 106.5(3)
C18 C19 C14 114.2(3)
C20 C19 C14 109.0(3)
C18 C19 H19A 109.0
C20 C19 H19A 109.0
C14 C19 H19A 109.0
C21 C20 C19 109.0(3)
C21 C20 H20A 109.9
C19 C20 H20A 109.9
C21 C20 H20B 109.9
C19 C20 H20B 109.9
H20A C20 H20B 108.3
N2 C21 C20 112.1(3)
N2 C21 C7 105.5(3)
C20 C21 C7 114.4(3)
N2 C21 H21A 108.2
C20 C21 H21A 108.2
C7 C21 H21A 108.2
O2 C22 H22A 109.5
O2 C22 H22B 109.5
H22A C22 H22B 109.5
O2 C22 H22C 109.5
H22A C22 H22C 109.5
H22B C22 H22C 109.5
O3 C23 H23A 109.5
O3 C23 H23B 109.5
H23A C23 H23B 109.5
O3 C23 H23C 109.5
H23A C23 H23C 109.5
H23B C23 H23C 109.5
C241 O51 H51 109.5
C241 O51 H11W 116.4
H51 O51 H11W 32.8
O51 C241 C251 114.6(9)
O51 C241 H24A 108.6
C251 C241 H24A 108.6
O51 C241 H24B 108.6
C251 C241 H24B 108.6
H24A C241 H24B 107.6
O62 C251 O61 103.8(17)
O62 C251 C241 118.1(6)
O61 C251 C241 117.8(6)
O62 C251 C261 87.0(16)
O61 C251 C261 118.0(6)
C241 C251 C261 108.5(13)
O62 C251 C262 117.8(6)
O61 C251 C262 87.2(15)
C241 C251 C262 108.5(13)
C261 C251 C262 38(2)
O62 C251 H25C 104.5
O61 C251 H25C 24.2
C241 C251 H25C 98.1
C261 C251 H25C 141.7
C262 C251 H25C 107.4
O62 C251 H25B 24.8
O61 C251 H25B 102.8
C241 C251 H25B 98.7
C261 C251 H25B 108.7
C262 C251 H25B 142.5
H25C C251 H25B 93.5
C251 O61 H25C 34.2
C251 O61 H61A 108.2
H25C O61 H61A 98.3
C262 C261 C251 70.8(10)
C262 C261 H26D 172.9
C251 C261 H26D 102.0
C262 C261 H26E 74.9
C251 C261 H26E 118.2
H26D C261 H26E 109.5
C262 C261 H26F 73.4
C251 C261 H26F 107.8
H26D C261 H26F 109.5
H26E C261 H26F 109.5
C262 C261 H26K 51.4
C251 C261 H26K 96.6
H26D C261 H26K 131.3
H26E C261 H26K 100.1
H26F C261 H26K 22.0
C262 C261 H26L 52.1
C251 C261 H26L 104.7
H26D C261 H26L 132.1
H26E C261 H26L 22.8
H26F C261 H26L 99.1
H26K C261 H26L 83.9
C251 O62 H25B 34.7
C251 O62 H62 96.1
H25B O62 H62 88.1
C261 C262 C251 70.7(11)
C261 C262 H26E 51.2
C251 C262 H26E 104.1
C261 C262 H26F 51.9
C251 C262 H26F 97.1
H26E C262 H26F 83.3
C261 C262 H26J 173.8
C251 C262 H26J 103.2
H26E C262 H26J 131.1
H26F C262 H26J 131.9
C261 C262 H26K 74.4
C251 C262 H26K 107.8
H26E C262 H26K 99.7
H26F C262 H26K 22.5
H26J C262 H26K 109.5
C261 C262 H26L 73.0
C251 C262 H26L 117.1
H26E C262 H26L 21.8
H26F C262 H26L 98.6
H26J C262 H26L 109.5
H26K C262 H26L 109.5
H11W O1W H12W 105.1
C246 O56 H26D 41.9
C246 O56 H56A 109.5
H26D O56 H56A 122.4
C256 O66 H26L 93.6
C256 O66 H66 109.5
H26L O66 H66 113.5
O56 C246 C256 115.1(10)
O56 C246 H25B 135.8
C256 C246 H25B 38.3
O56 C246 H26D 40.9
C256 C246 H26D 75.3
H25B C246 H26D 106.0
O56 C246 H26F 89.9
C256 C246 H26F 96.6
H25B C246 H26F 121.1
H26D C246 H26F 85.6
O56 C246 H24E 108.5
C256 C246 H24E 108.5
H25B C246 H24E 113.7
H26D C246 H24E 115.4
H26F C246 H24E 30.4
O56 C246 H24F 108.5
C256 C246 H24F 108.5
H25B C246 H24F 70.9
H26D C246 H24F 133.2
H26F C246 H24F 137.5
H24E C246 H24F 107.5
O66 C256 C246 117.6(7)
O66 C256 C266 117.3(7)
C246 C256 C266 108.3(13)
O66 C256 H25C 81.5
C246 C256 H25C 100.3
C266 C256 H25C 49.1
O66 C256 H25B 144.3
C246 C256 H25B 73.1
C266 C256 H25B 35.9
H25C C256 H25B 62.8
O66 C256 H26D 103.1
C246 C256 H26D 36.9
C266 C256 H26D 138.0
H25C C256 H26D 134.4
H25B C256 H26D 102.9
O66 C256 H25A 103.9
C246 C256 H25A 103.9
C266 C256 H25A 103.9
H25C C256 H25A 148.8
H25B C256 H25A 106.1
H26D C256 H25A 75.1
C256 C266 H25C 66.3
C256 C266 H25B 40.2
H25C C266 H25B 77.9
C256 C266 H62 82.5
H25C C266 H62 78.7
H25B C266 H62 45.0
C256 C266 H26A 109.5
H25C C266 H26A 137.7
H25B C266 H26A 75.9
H62 C266 H26A 59.3
C256 C266 H26B 109.5
H25C C266 H26B 111.3
H25B C266 H26B 143.8
H62 C266 H26B 166.6
H26A C266 H26B 109.5
C256 C266 H26C 109.5
H25C C266 H26C 45.5
H25B C266 H26C 101.6
H62 C266 H26C 70.7
H26A C266 H26C 109.5
H26B C266 H26C 109.5
C243 O53 H11W 141.9
C243 O53 H53B 109.5
H11W O53 H53B 37.1
C253 O63 H25B 56.4
C253 O63 H62 102.2
H25B O63 H62 48.3
C253 O63 H63A 109.5
H25B O63 H63A 86.8
H62 O63 H63A 54.0
O53 C243 C253 114.9(10)
O53 C243 H25C 128.5
C253 C243 H25C 51.6
O53 C243 H25B 160.4
C253 C243 H25B 55.5
H25C C243 H25B 61.9
O53 C243 H24C 108.5
C253 C243 H24C 108.5
H25C C243 H24C 123.0
H25B C243 H24C 64.4
O53 C243 H24D 108.5
C253 C243 H24D 108.5
H25C C243 H24D 56.9
H25B C243 H24D 91.0
H24C C243 H24D 107.5
O63 C253 C263 117.4(7)
O63 C253 C243 117.2(7)
C263 C253 C243 108.5(13)
O63 C253 H25C 81.7
C263 C253 H25C 159.3
C243 C253 H25C 52.2
O63 C253 H25B 62.4
C263 C253 H25B 115.4
C243 C253 H25B 60.2
H25C C253 H25B 64.5
O63 C253 H26F 68.0
C263 C253 H26F 58.9
C243 C253 H26F 165.5
H25C C253 H26F 141.2
H25B C253 H26F 116.6
O63 C253 H26J 116.2
C263 C253 H26J 83.8
C243 C253 H26J 108.8
H25C C253 H26J 95.2
H25B C253 H26J 159.6
H26F C253 H26J 78.3
O63 C253 H26K 73.1
C263 C253 H26K 66.3
C243 C253 H26K 169.3
H25C C253 H26K 131.1
H25B C253 H26K 130.2
H26F C253 H26K 17.5
H26J C253 H26K 62.1
O63 C253 H25D 103.9
C263 C253 H25D 103.9
C243 C253 H25D 103.9
H25C C253 H25D 77.2
H25B C253 H25D 140.4
H26F C253 H25D 87.0
H26J C253 H25D 20.2
H26K C253 H25D 69.5
C253 C263 H26D 80.7
C253 C263 H26E 120.9
H26D C263 H26E 141.0
C253 C263 H26F 61.4
H26D C263 H26F 69.3
H26E C263 H26F 92.0
C253 C263 H26L 91.0
H26D C263 H26L 153.8
H26E C263 H26L 31.3
H26F C263 H26L 84.9
C253 C263 H26G 109.5
H26D C263 H26G 125.7
H26E C263 H26G 21.7
H26F C263 H26G 70.4
H26L C263 H26G 35.0
C253 C263 H26H 109.5
H26D C263 H26H 116.9
H26E C263 H26H 87.9
H26F C263 H26H 169.0
H26L C263 H26H 89.3
H26G C263 H26H 109.5
C253 C263 H26I 109.5
H26D C263 H26I 29.1
H26E C263 H26I 116.9
H26F C263 H26I 80.4
H26L C263 H26I 144.5
H26G C263 H26I 109.5
H26H C263 H26I 109.5

loop_
_geom_bond_atom_site_label_1
_geom_bond_atom_site_label_2
_geom_bond_distance
O1 C11 1.425(5)
O1 C12 1.435(6)
O2 C2 1.371(4)
O2 C22 1.409(5)
O3 C3 1.369(4)
O3 C23 1.421(5)
O4 C9 1.227(4)
N1 C9 1.362(4)
N1 C6 1.423(4)
N1 C8 1.493(4)
N2 C16 1.470(5)
N2 C15 1.491(5)
N2 C21 1.502(5)
C1 C2 1.390(5)
C1 C6 1.390(5)
C1 H1A 0.9300
C2 C3 1.418(5)
C3 C4 1.375(5)
C4 C5 1.394(4)
C4 H4A 0.9300
C5 C6 1.379(5)
C5 C7 1.503(4)
C7 C17 1.538(5)
C7 C21 1.540(5)
C7 C8 1.556(4)
C8 C18 1.534(5)
C8 H8A 0.9800
C9 C10 1.512(5)
C10 C11 1.535(6)
C10 H10A 0.9700
C10 H10B 0.9700
C11 C18 1.545(5)
C11 H11A 0.9800
C12 C13 1.503(7)
C12 H12A 0.9700
C12 H12B 0.9700
C13 C14 1.322(6)
C13 H13A 0.9300
C14 C15 1.498(6)
C14 C19 1.537(6)
C15 H15A 0.9700
C15 H15B 0.9700
C16 C17 1.518(5)
C16 H16A 0.9700
C16 H16B 0.9700
C17 H17A 0.9700
C17 H17B 0.9700
C18 C19 1.525(5)
C18 H18A 0.9800
C19 C20 1.530(6)
C19 H19A 0.9800
C20 C21 1.513(5)
C20 H20A 0.9700
C20 H20B 0.9700
C21 H21A 0.9800
C22 H22A 0.9600
C22 H22B 0.9600
C22 H22C 0.9600
C23 H23A 0.9600
C23 H23B 0.9600
C23 H23C 0.9600
O51 C241 1.461(12)
O51 H51 0.8200
O51 H11W 1.4320
C241 C251 1.513(13)
C241 H24A 0.9700
C241 H24B 0.9700
C251 O62 1.454(12)
C251 O61 1.455(12)
C251 C261 1.513(13)
C251 C262 1.514(13)
C251 H25C 0.9600
C251 H25B 0.9601
O61 H25C 0.6993
O61 H61A 0.8200
C261 C262 1.00(5)
C261 H26D 0.9600
C261 H26E 0.9600
C261 H26F 0.9601
C261 H26K 1.1830
C261 H26L 1.1631
O62 H25B 0.7084
O62 H62 0.8800
C262 H26E 1.1896
C262 H26F 1.1699
C262 H26J 0.9600
C262 H26K 0.9600
C262 H26L 0.9601
O1W H11W 0.8800
O1W H12W 0.8800
O56 C246 1.457(12)
O56 H26D 0.9621
O56 H56A 0.8200
O66 C256 1.459(12)
O66 H26L 1.3329
O66 H66 0.8200
C246 C256 1.513(13)
C246 H24E 0.9700
C246 H24F 0.9700
C256 C266 1.515(13)
C256 H25A 0.9800
C266 H26A 0.9600
C266 H26B 0.9600
C266 H26C 0.9600
O53 C243 1.459(12)
O53 H11W 1.4532
O53 H53B 0.8200
O63 C253 1.458(12)
O63 H25B 1.4750
O63 H62 1.1256
O63 H63A 0.8200
C243 C253 1.515(13)
C243 H24C 0.9700
C243 H24D 0.9700
C253 C263 1.514(13)
C253 H25D 0.9800
C263 H26G 0.9600
C263 H26H 0.9600
C263 H26I 0.9600

loop_
_geom_torsion_atom_site_label_1
_geom_torsion_atom_site_label_2
_geom_torsion_atom_site_label_3
_geom_torsion_atom_site_label_4
_geom_torsion
C22 O2 C2 C1 -3.5(6)
C22 O2 C2 C3 176.1(4)
C6 C1 C2 O2 178.8(3)
C6 C1 C2 C3 -0.8(6)
C23 O3 C3 C4 0.2(6)
C23 O3 C3 C2 179.4(3)
O2 C2 C3 O3 1.4(5)
C1 C2 C3 O3 -179.0(4)
O2 C2 C3 C4 -179.4(3)
C1 C2 C3 C4 0.2(6)
O3 C3 C4 C5 179.3(4)
C2 C3 C4 C5 0.2(5)
C3 C4 C5 C6 0.0(5)
C3 C4 C5 C7 -175.8(3)
C4 C5 C6 C1 -0.6(5)
C7 C5 C6 C1 175.9(3)
C4 C5 C6 N1 178.0(3)
C7 C5 C6 N1 -5.6(4)
C2 C1 C6 C5 1.0(6)
C2 C1 C6 N1 -177.3(3)
C9 N1 C6 C5 -161.0(3)
C8 N1 C6 C5 -6.6(4)
C9 N1 C6 C1 17.5(6)
C8 N1 C6 C1 171.8(4)
C6 C5 C7 C17 -103.4(3)
C4 C5 C7 C17 72.7(4)
C6 C5 C7 C21 139.6(3)
C4 C5 C7 C21 -44.3(5)
C6 C5 C7 C8 14.6(4)
C4 C5 C7 C8 -169.4(3)
C9 N1 C8 C18 47.5(4)
C6 N1 C8 C18 -108.9(3)
C9 N1 C8 C7 171.7(3)
C6 N1 C8 C7 15.3(4)
C5 C7 C8 N1 -17.3(3)
C17 C7 C8 N1 102.8(3)
C21 C7 C8 N1 -144.2(3)
C5 C7 C8 C18 99.4(3)
C17 C7 C8 C18 -140.4(3)
C21 C7 C8 C18 -27.5(4)
C6 N1 C9 O4 -23.7(6)
C8 N1 C9 O4 -175.7(4)
C6 N1 C9 C10 157.4(3)
C8 N1 C9 C10 5.4(5)
O4 C9 C10 C11 144.7(4)
N1 C9 C10 C11 -36.4(5)
C12 O1 C11 C10 173.0(3)
C12 O1 C11 C18 -66.5(4)
C9 C10 C11 O1 132.8(3)
C9 C10 C11 C18 10.0(5)
C11 O1 C12 C13 90.1(5)
O1 C12 C13 C14 -66.9(7)
C12 C13 C14 C15 176.6(4)
C12 C13 C14 C19 -1.4(7)
C16 N2 C15 C14 75.0(4)
C21 N2 C15 C14 -47.0(5)
C13 C14 C15 N2 -125.2(4)
C19 C14 C15 N2 53.0(5)
C15 N2 C16 C17 -142.0(3)
C21 N2 C16 C17 -17.5(4)
N2 C16 C17 C7 36.6(3)
C5 C7 C17 C16 -166.5(3)
C21 C7 C17 C16 -40.8(3)
C8 C7 C17 C16 80.0(3)
N1 C8 C18 C19 156.3(3)
C7 C8 C18 C19 40.5(4)
N1 C8 C18 C11 -70.8(3)
C7 C8 C18 C11 173.4(3)
O1 C11 C18 C19 54.3(5)
C10 C11 C18 C19 170.9(3)
O1 C11 C18 C8 -74.9(4)
C10 C11 C18 C8 41.7(4)
C8 C18 C19 C20 -59.9(4)
C11 C18 C19 C20 173.5(3)
C8 C18 C19 C14 60.5(4)
C11 C18 C19 C14 -66.2(4)
C13 C14 C19 C18 58.4(5)
C15 C14 C19 C18 -119.8(4)
C13 C14 C19 C20 177.3(4)
C15 C14 C19 C20 -0.9(4)
C18 C19 C20 C21 69.0(4)
C14 C19 C20 C21 -54.7(4)
C16 N2 C21 C20 -133.8(3)
C15 N2 C21 C20 -9.3(4)
C16 N2 C21 C7 -8.7(4)
C15 N2 C21 C7 115.8(3)
C19 C20 C21 N2 61.7(4)
C19 C20 C21 C7 -58.4(4)
C5 C7 C21 N2 153.8(3)
C17 C7 C21 N2 30.7(3)
C8 C7 C21 N2 -87.2(3)
C5 C7 C21 C20 -82.5(4)
C17 C7 C21 C20 154.4(3)
C8 C7 C21 C20 36.5(4)
O51 C241 C251 O62 -172.5(16)
O51 C241 C251 O61 61(2)
O51 C241 C251 C261 -76(2)
O51 C241 C251 C262 -35.3(18)
O62 C251 C261 C262 -144.7(11)
O61 C251 C261 C262 -40.6(15)
C241 C251 C261 C262 96.6(9)
O62 C251 C262 C261 40.7(15)
O61 C251 C262 C261 144.8(11)
C241 C251 C262 C261 -96.7(9)
O56 C246 C256 O66 -84(4)
O56 C246 C256 C266 140(3)
O53 C243 C253 O63 173.2(19)
O53 C243 C253 C263 -51(2)
